data_7211135
loop_
_publ_author_name
'Perumalla, Sathyanarayana Reddy'
'Sun, Changquan Calvin'

_publ_section_title
;
 Synthon preference in O-protonated amide crystals -- dominance of short
 strong hydrogen bonds
;
_journal_issue 44
_journal_name_full CrystEngComm
_journal_page_first 8941
_journal_paper_doi 10.1039/c3ce41271g
_journal_volume 15
_journal_year 2013
_chemical_formula_sum 'C20 H27 Cl N2 O4'
_chemical_formula_weight 394.89
_chemical_name_common 'Phenacetin hemi hydrochloride'
_chemical_name_systematic
; 
 ? 
;
_space_group_IT_number 15
_symmetry_cell_setting monoclinic
_symmetry_space_group_name_Hall '-C 2yc'
_symmetry_space_group_name_H-M 'C 1 2/c 1'
_atom_sites_solution_hydrogens geom
_atom_sites_solution_primary direct
_atom_sites_solution_secondary difmap
_audit_creation_method SHELXL-97
_cell_angle_alpha 90.00
_cell_angle_beta 90.014(2)
_cell_angle_gamma 90.00
_cell_formula_units_Z 4
_cell_length_a 26.813(5)
_cell_length_b 5.6138(11)
_cell_length_c 13.838(3)
_cell_measurement_reflns_used 7694
_cell_measurement_temperature 173(2)
_cell_measurement_theta_max 27.53
_cell_measurement_theta_min 2.94
_cell_volume 2082.9(7)
_computing_cell_refinement 'Bruker SAINT'
_computing_data_collection 'Bruker Apex2'
_computing_data_reduction 'Bruker SAINT'
_computing_molecular_graphics 'Bruker SHELXTL'
_computing_publication_material 'Bruker SHELXTL'
_computing_structure_refinement 'SHELXL-97 (Sheldrick, 1997)'
_computing_structure_solution 'SHELXS-97 (Sheldrick, 1990)'
_diffrn_ambient_temperature 173(2)
_diffrn_measured_fraction_theta_full 0.988
_diffrn_measured_fraction_theta_max 0.988
_diffrn_measurement_device_type 'Bruker Apex II platform CCD'
_diffrn_measurement_method 'Omega and Phi scans'
_diffrn_radiation_monochromator graphite
_diffrn_radiation_source 'fine-focus sealed tube'
_diffrn_radiation_type MoK\a
_diffrn_radiation_wavelength 0.71073
_diffrn_reflns_av_R_equivalents 0.0231
_diffrn_reflns_av_sigmaI/netI 0.0222
_diffrn_reflns_limit_h_max 34
_diffrn_reflns_limit_h_min -34
_diffrn_reflns_limit_k_max 7
_diffrn_reflns_limit_k_min -7
_diffrn_reflns_limit_l_max 18
_diffrn_reflns_limit_l_min -17
_diffrn_reflns_number 11859
_diffrn_reflns_theta_full 27.57
_diffrn_reflns_theta_max 27.57
_diffrn_reflns_theta_min 1.47
_exptl_absorpt_coefficient_mu 0.210
_exptl_absorpt_correction_T_max 0.9692
_exptl_absorpt_correction_T_min 0.9513
_exptl_absorpt_correction_type multi-scan
_exptl_absorpt_process_details 'SADABS (G. Sheldrick, 2003)'
_exptl_crystal_colour Colorless
_exptl_crystal_density_diffrn 1.259
_exptl_crystal_density_method 'not measured'
_exptl_crystal_description Needles
_exptl_crystal_F_000 840
_exptl_crystal_size_max 0.24
_exptl_crystal_size_mid 0.18
_exptl_crystal_size_min 0.15
_refine_diff_density_max 0.248
_refine_diff_density_min -0.325
_refine_diff_density_rms 0.055
_refine_ls_extinction_method none
_refine_ls_goodness_of_fit_ref 1.105
_refine_ls_hydrogen_treatment mixed
_refine_ls_matrix_type full
_refine_ls_number_parameters 128
_refine_ls_number_reflns 2384
_refine_ls_number_restraints 0
_refine_ls_restrained_S_all 1.105
_refine_ls_R_factor_all 0.0346
_refine_ls_R_factor_gt 0.0327
_refine_ls_shift/su_max 0.000
_refine_ls_shift/su_mean 0.000
_refine_ls_structure_factor_coef Fsqd
_refine_ls_weighting_details 'calc w=1/[\s^2^(Fo^2^)+(0.0790P)^2^+0.3431P] where P=(Fo^2^+2Fc^2^)/3'
_refine_ls_weighting_scheme calc
_refine_ls_wR_factor_gt 0.0991
_refine_ls_wR_factor_ref 0.1077
_reflns_number_gt 2318
_reflns_number_total 2384
_reflns_threshold_expression >2sigma(I)
_cod_data_source_file c3ce41271g.txt
_cod_data_source_block 11050_0m
_cod_depositor_comments
;
The following automatic conversions were performed:

'_symmetry_cell_setting' value 'Monoclinic' changed to 'monoclinic'
according to /home/saulius/struct/CIF-dictionaries/cif_core.dic
dictionary named 'cif_core.dic' version 2.4.2 from
2011-04-26.

'_exptl_absorpt_correction_type' value 'Multi-Scan'
changed to 'multi-scan' according to
/home/saulius/struct/CIF-dictionaries/cif_core.dic dictionary named
'cif_core.dic' version 2.4.2 from 2011-04-26.

Automatic conversion script
Id: cif_fix_values 1891 2012-01-12 08:04:46Z andrius 
;
_cod_original_sg_symbol_H-M C2/c
_cod_database_code 7211135

loop_
_symmetry_equiv_pos_as_xyz
'x, y, z'
'-x, y, -z+1/2'
'x+1/2, y+1/2, z'
'-x+1/2, y+1/2, -z+1/2'
'-x, -y, -z'
'x, -y, z-1/2'
'-x+1/2, -y+1/2, -z'
'x+1/2, -y+1/2, z-1/2'

loop_
_atom_site_label
_atom_site_type_symbol
_atom_site_fract_x
_atom_site_fract_y
_atom_site_fract_z
_atom_site_U_iso_or_equiv
_atom_site_adp_type
_atom_site_occupancy
_atom_site_symmetry_multiplicity
_atom_site_calc_flag
_atom_site_refinement_flags
O4 O 0.25506(4) -0.4618(2) -0.10313(10) 0.0360(3) Uani 1 1 d .
O7 O 0.03204(4) -0.8648(2) -0.02986(10) 0.0308(3) Uani 1 1 d .
N1 N 0.04787(4) -0.5471(2) -0.12453(10) 0.0238(3) Uani 1 1 d .
H1 H 0.0340 -0.4372 -0.1610 0.029 Uiso 1 1 calc R
C41 C 0.27992(6) -0.2682(4) -0.14965(14) 0.0375(4) Uani 1 1 d .
H41B H 0.2687 -0.1147 -0.1219 0.045 Uiso 1 1 calc R
H41A H 0.2723 -0.2682 -0.2197 0.045 Uiso 1 1 calc R
C42 C 0.33528(7) -0.3002(4) -0.13361(17) 0.0450(5) Uani 1 1 d .
H42C H 0.3534 -0.1691 -0.1646 0.068 Uiso 1 1 calc R
H42B H 0.3460 -0.4519 -0.1618 0.068 Uiso 1 1 calc R
H42A H 0.3423 -0.3002 -0.0641 0.068 Uiso 1 1 calc R
C2 C 0.13064(7) -0.6996(3) -0.06865(14) 0.0319(4) Uani 1 1 d .
H2 H 0.1158 -0.8332 -0.0378 0.038 Uiso 1 1 calc R
C7 C 0.01661(6) -0.7013(3) -0.08494(12) 0.0240(3) Uani 1 1 d .
C5 C 0.17463(6) -0.3057(3) -0.15707(14) 0.0326(4) Uani 1 1 d .
H5 H 0.1895 -0.1712 -0.1871 0.039 Uiso 1 1 calc R
C3 C 0.18173(7) -0.6687(3) -0.06638(15) 0.0335(4) Uani 1 1 d .
H3 H 0.2019 -0.7831 -0.0344 0.040 Uiso 1 1 calc R
C6 C 0.12322(6) -0.3368(3) -0.15978(14) 0.0299(4) Uani 1 1 d .
H6 H 0.1030 -0.2221 -0.1916 0.036 Uiso 1 1 calc R
C4 C 0.20401(5) -0.4734(3) -0.11001(12) 0.0270(3) Uani 1 1 d .
C1 C 0.10097(5) -0.5332(3) -0.11659(11) 0.0234(3) Uani 1 1 d .
C8 C -0.03777(6) -0.6738(3) -0.10829(13) 0.0278(3) Uani 1 1 d .
H8C H -0.0569 -0.7972 -0.0746 0.042 Uiso 1 1 calc R
H8B H -0.0427 -0.6901 -0.1782 0.042 Uiso 1 1 calc R
H8A H -0.0492 -0.5163 -0.0874 0.042 Uiso 1 1 calc R
Cl1 Cl 0.0000 -0.14912(8) -0.2500 0.03176(16) Uani 1 2 d S
H7 H 0.0106(13) -0.951(6) -0.012(3) 0.017(9) Uiso 0.50 1 d P

loop_
_atom_site_aniso_label
_atom_site_aniso_U_11
_atom_site_aniso_U_22
_atom_site_aniso_U_33
_atom_site_aniso_U_23
_atom_site_aniso_U_13
_atom_site_aniso_U_12
O4 0.0182(5) 0.0406(7) 0.0491(7) 0.0105(5) -0.0011(5) -0.0030(5)
O7 0.0235(5) 0.0350(6) 0.0338(6) 0.0108(5) -0.0030(5) -0.0101(5)
N1 0.0180(5) 0.0242(6) 0.0293(6) 0.0036(5) -0.0001(5) -0.0022(4)
C41 0.0218(7) 0.0476(11) 0.0432(9) 0.0108(9) -0.0012(7) -0.0083(7)
C42 0.0211(8) 0.0617(12) 0.0522(12) 0.0089(10) 0.0006(8) -0.0082(8)
C2 0.0251(8) 0.0253(7) 0.0453(10) 0.0097(7) -0.0014(7) -0.0019(6)
C7 0.0200(7) 0.0263(7) 0.0256(7) -0.0030(6) 0.0009(5) -0.0035(5)
C5 0.0240(7) 0.0314(8) 0.0424(10) 0.0124(7) -0.0016(7) -0.0057(6)
C3 0.0255(8) 0.0285(8) 0.0464(10) 0.0091(7) -0.0033(7) 0.0024(6)
C6 0.0228(8) 0.0286(8) 0.0382(9) 0.0112(6) -0.0030(7) -0.0027(5)
C4 0.0183(6) 0.0300(8) 0.0326(8) 0.0015(6) -0.0006(6) -0.0014(6)
C1 0.0190(6) 0.0241(7) 0.0270(7) -0.0006(6) 0.0014(6) -0.0034(5)
C8 0.0182(7) 0.0308(8) 0.0344(9) -0.0042(6) 0.0010(6) -0.0022(5)
Cl1 0.0343(3) 0.0230(2) 0.0379(3) 0.000 -0.0088(3) 0.000

loop_
_atom_type_symbol
_atom_type_description
_atom_type_scat_dispersion_real
_atom_type_scat_dispersion_imag
_atom_type_scat_source
C C 0.0033 0.0016 'International Tables Vol C Tables 4.2.6.8 and 6.1.1.4'
H H 0.0000 0.0000 'International Tables Vol C Tables 4.2.6.8 and 6.1.1.4'
Cl Cl 0.1484 0.1585 'International Tables Vol C Tables 4.2.6.8 and 6.1.1.4'
N N 0.0061 0.0033 'International Tables Vol C Tables 4.2.6.8 and 6.1.1.4'
O O 0.0106 0.0060 'International Tables Vol C Tables 4.2.6.8 and 6.1.1.4'

loop_
_geom_angle_atom_site_label_1
_geom_angle_atom_site_label_2
_geom_angle_atom_site_label_3
_geom_angle
C4 O4 C41 118.04(13)
C7 N1 C1 129.36(13)
O4 C41 C42 107.57(16)
C3 C2 C1 119.49(15)
O7 C7 N1 121.18(14)
O7 C7 C8 121.52(15)
N1 C7 C8 117.30(15)
C4 C5 C6 119.31(15)
C2 C3 C4 121.12(15)
C1 C6 C5 120.95(14)
O4 C4 C3 115.90(14)
O4 C4 C5 124.41(14)
C3 C4 C5 119.69(14)
C6 C1 C2 119.43(13)
C6 C1 N1 115.97(13)
C2 C1 N1 124.60(13)

loop_
_geom_bond_atom_site_label_1
_geom_bond_atom_site_label_2
_geom_bond_distance
O4 C4 1.3736(17)
O4 C41 1.428(2)
O7 C7 1.263(2)
N1 C7 1.324(2)
N1 C1 1.4301(17)
C41 C42 1.512(2)
C2 C3 1.381(2)
C2 C1 1.395(2)
C7 C8 1.501(2)
C5 C4 1.389(2)
C5 C6 1.390(2)
C3 C4 1.387(2)
C6 C1 1.389(2)

loop_
_geom_torsion_atom_site_label_1
_geom_torsion_atom_site_label_2
_geom_torsion_atom_site_label_3
_geom_torsion_atom_site_label_4
_geom_torsion
C4 O4 C41 C42 -178.50(16)
C1 N1 C7 O7 1.2(3)
C1 N1 C7 C8 -178.77(14)
C1 C2 C3 C4 0.8(3)
C4 C5 C6 C1 -0.3(3)
C41 O4 C4 C3 177.97(16)
C41 O4 C4 C5 -1.8(3)
C2 C3 C4 O4 -179.93(17)
C2 C3 C4 C5 -0.1(3)
C6 C5 C4 O4 179.68(17)
C6 C5 C4 C3 -0.1(3)
C5 C6 C1 C2 0.9(3)
C5 C6 C1 N1 -179.63(16)
C3 C2 C1 C6 -1.2(3)
C3 C2 C1 N1 179.45(16)
C7 N1 C1 C6 -174.30(16)
C7 N1 C1 C2 5.1(3)
